data_4061857
_journal_name_full Organometallics
_journal_year 2003
_chemical_formula_moiety '2(C13 H9 N2 O11 Os4), C H Cl3, 2(B F4)'
_chemical_formula_sum 'C27 H19 B2 Cl3 F8 N4 O22 Os8'
_chemical_formula_weight 2553.03
_space_group_IT_number 14
_symmetry_cell_setting monoclinic
_symmetry_space_group_name_Hall '-P 2yn'
_symmetry_space_group_name_H-M 'P 1 21/n 1'
_cell_angle_alpha 90
_cell_angle_beta 106.530(9)
_cell_angle_gamma 90
_cell_formula_units_Z 4
_cell_length_a 20.380(1)
_cell_length_b 9.9997(5)
_cell_length_c 27.705(1)
_cell_measurement_temperature 298.2
_cell_volume 5412.7(5)
_diffrn_ambient_temperature 298.2
_exptl_crystal_density_diffrn 3.133
_cod_depositor_comments
;
The following automatic conversions were performed:

'_atom_site_thermal_displace_type' tag value 'Uij' was replaced with
'Uani' value 93 times.

Automatic conversion script
Id: cif_fix_values 1646 2011-03-28 12:23:43Z adriana 
;
_cod_original_sg_symbol_H-M 'P 21/n'
_cod_original_formula_sum 'C27 H19 B2 Cl3 F8 N4 O22 Os8 '
_cod_database_code 4061857

loop_
_symmetry_equiv_pos_as_xyz
'  +x,  +y,  +z'
1/2-x,1/2+y,1/2-z
'  -x,  -y,  -z'
1/2+x,1/2-y,1/2+z

loop_
_atom_site_aniso_label
_atom_site_aniso_U_11
_atom_site_aniso_U_22
_atom_site_aniso_U_33
_atom_site_aniso_U_12
_atom_site_aniso_U_13
_atom_site_aniso_U_23
Os(1) 0.0614(8) 0.0443(8) 0.0660(10) 0.0069(6) 0.0112(7) 0.0120(7)
Os(2) 0.0439(6) 0.0471(7) 0.0489(8) -0.0013(6) 0.0036(6) -0.0054(6)
Os(3) 0.0483(7) 0.0632(8) 0.0504(9) 0.0047(6) -0.0025(6) -0.0040(7)
Os(4) 0.0460(6) 0.0440(7) 0.0540(9) 0.0023(6) 0.0086(6) 0.0052(6)
Os(5) 0.0444(6) 0.0424(7) 0.0576(9) -0.0055(6) 0.0076(6) 0.0004(6)
Os(6) 0.0601(7) 0.0450(7) 0.0452(8) -0.0049(6) 0.0098(6) -0.0028(6)
Os(7) 0.0437(7) 0.0567(8) 0.0563(9) -0.0114(6) -0.0031(6) 0.0025(7)
Os(8) 0.0416(6) 0.0500(8) 0.0495(8) -0.0053(6) 0.0089(6) -0.0063(6)
Cl(1) 0.38(2) 0.18(1) 0.21(2) -0.11(1) 0.13(2) -0.08(1)
Cl(2) 0.13(1) 0.43(3) 0.25(2) 0.01(1) 0.01(1) -0.15(2)
Cl(3) 0.19(1) 0.29(2) 0.32(2) 0.05(1) 0.13(2) 0.03(2)
F(1) 0.07(1) 0.14(2) 0.06(1) 0.00(1) 0.001(10) 0.04(1)
F(2) 0.11(2) 0.12(2) 0.18(2) -0.02(1) 0.00(2) 0.09(2)
F(3) 0.08(1) 0.09(1) 0.08(1) 0.01(1) -0.01(1) -0.03(1)
F(4) 0.06(1) 0.15(2) 0.15(2) 0.02(1) 0.01(1) -0.07(2)
F(5) 0.31(3) 0.11(2) 0.17(3) 0.13(2) -0.04(2) -0.04(2)
F(6) 0.25(3) 0.16(2) 0.09(2) -0.11(2) -0.02(2) 0.02(2)
F(7) 0.09(2) 0.37(4) 0.19(3) -0.11(2) 0.05(2) -0.09(3)
F(8) 0.14(2) 0.12(2) 0.10(2) 0.00(1) 0.02(1) -0.01(1)
O(1) 0.20(3) 0.16(3) 0.07(2) 0.02(2) 0.07(2) 0.03(2)
O(2) 0.09(2) 0.06(2) 0.15(2) -0.02(1) 0.02(2) -0.01(2)
O(3) 0.09(2) 0.09(2) 0.16(3) 0.01(1) -0.03(2) 0.08(2)
O(4) 0.07(1) 0.13(2) 0.07(2) 0.03(1) 0.01(1) -0.03(2)
O(5) 0.09(2) 0.07(2) 0.15(2) 0.04(1) 0.04(2) -0.01(2)
O(6) 0.08(1) 0.09(2) 0.14(2) 0.05(1) 0.02(2) -0.01(2)
O(7) 0.08(1) 0.17(2) 0.05(2) 0.03(2) 0.00(1) 0.02(2)
O(8) 0.12(2) 0.14(2) 0.19(3) -0.08(2) 0.05(2) -0.11(2)
O(9) 0.06(1) 0.12(2) 0.13(2) 0.05(1) 0.00(1) 0.03(2)
O(10) 0.12(2) 0.11(2) 0.09(2) 0.02(1) 0.06(2) 0.04(2)
O(11) 0.08(1) 0.05(1) 0.12(2) 0.00(1) 0.00(1) -0.02(1)
O(12) 0.08(1) 0.05(1) 0.12(2) -0.01(1) 0.00(1) 0.00(1)
O(13) 0.10(2) 0.05(1) 0.14(2) 0.01(1) 0.03(2) 0.00(1)
O(14) 0.08(1) 0.06(1) 0.10(2) -0.01(1) 0.03(1) 0.00(1)
O(15) 0.05(1) 0.11(2) 0.10(2) -0.01(1) 0.02(1) -0.03(2)
O(16) 0.10(2) 0.10(2) 0.06(2) -0.03(1) 0.01(1) -0.01(1)
O(17) 0.11(2) 0.03(1) 0.07(2) -0.02(1) 0.00(1) 0.00(1)
O(18) 0.10(2) 0.10(2) 0.08(2) -0.05(1) 0.02(1) 0.00(2)
O(19) 0.13(2) 0.16(2) 0.08(2) -0.11(2) 0.00(2) 0.03(2)
O(20) 0.05(1) 0.09(2) 0.20(3) 0.00(1) 0.00(2) -0.01(2)
O(21) 0.06(1) 0.08(2) 0.11(2) 0.00(1) 0.01(1) 0.00(2)
O(22) 0.10(2) 0.10(2) 0.15(3) -0.04(1) 0.05(2) -0.03(2)
N(1) 0.07(2) 0.07(2) 0.09(2) -0.04(2) -0.01(2) 0.04(2)
N(2) 0.12(2) 0.02(1) 0.08(2) 0.00(1) -0.02(2) -0.02(1)
N(4) 0.06(1) 0.03(1) 0.14(3) -0.01(1) 0.05(2) -0.02(2)
C(12) 0.04(2) 0.11(3) 0.04(2) -0.02(2) -0.01(1) 0.00(2)
C(13) 0.10(3) 0.09(3) 0.14(4) 0.03(2) 0.05(3) -0.01(3)
C(25) 0.03(1) 0.06(2) 0.05(2) 0.00(1) 0.01(1) -0.02(2)
C(26) 0.10(3) 0.12(3) 0.14(4) -0.05(2) 0.00(3) 0.05(3)

loop_
_atom_site_label
_atom_site_fract_x
_atom_site_fract_y
_atom_site_fract_z
_atom_site_U_iso_or_equiv
_atom_site_thermal_displace_type
_atom_site_calc_flag
_atom_site_calc_attached_atom
Os(1) 0.18566(6) 0.4632(1) 0.10123(5) 0.0586(4) Uani ? ?
Os(2) 0.12829(5) 0.3220(1) 0.17689(5) 0.0486(4) Uani ? ?
Os(3) 0.09225(6) 0.2496(1) 0.06681(5) 0.0574(4) Uani ? ?
Os(4) 0.23910(5) 0.1776(1) 0.11145(5) 0.0491(4) Uani ? ?
Os(5) 0.61318(5) 0.8601(1) 0.12035(5) 0.0496(4) Uani ? ?
Os(6) 0.65041(6) 0.5693(1) 0.11287(5) 0.0512(4) Uani ? ?
Os(7) 0.50873(5) 0.6675(1) 0.11093(5) 0.0558(4) Uani ? ?
Os(8) 0.60574(5) 0.7216(1) 0.21513(5) 0.0479(4) Uani ? ?
Cl(1) 0.8517(9) 0.243(1) 0.0980(6) 0.249(9) Uani ? ?
Cl(2) 0.8556(6) 0.125(2) 0.0127(6) 0.278(9) Uani ? ?
Cl(3) 0.7313(7) 0.189(2) 0.0237(7) 0.257(9) Uani ? ?
F(1) 0.2031(7) 0.239(2) 0.7870(6) 0.092(7) Uani ? ?
F(2) 0.1853(9) 0.393(2) 0.7247(9) 0.147(10) Uani ? ?
F(3) 0.1223(7) 0.207(2) 0.7109(6) 0.091(7) Uani ? ?
F(4) 0.1056(8) 0.356(2) 0.7660(8) 0.121(8) Uani ? ?
F(5) 0.826(1) 0.279(2) 0.8007(10) 0.21(1) Uani ? ?
F(6) 0.854(1) 0.093(2) 0.8352(8) 0.18(1) Uani ? ?
F(7) 0.921(1) 0.199(3) 0.8039(10) 0.22(1) Uani ? ?
F(8) 0.8274(10) 0.111(2) 0.7529(8) 0.122(9) Uani ? ?
O(1) 0.211(1) 0.494(3) -0.0018(9) 0.13(1) Uani ? ?
O(2) 0.304(1) 0.639(2) 0.1593(9) 0.104(9) Uani ? ?
O(3) 0.074(1) 0.682(2) 0.0734(10) 0.13(1) Uani ? ?
O(4) 0.1835(9) 0.450(2) 0.2802(8) 0.095(9) Uani ? ?
O(5) 0.0621(9) 0.128(2) 0.2305(9) 0.100(9) Uani ? ?
O(6) 0.0058(10) 0.517(2) 0.1530(9) 0.106(9) Uani ? ?
O(7) 0.1042(9) 0.260(2) -0.0385(8) 0.105(9) Uani ? ?
O(8) 0.011(1) -0.018(3) 0.053(1) 0.15(1) Uani ? ?
O(9) -0.0315(9) 0.438(2) 0.0403(9) 0.108(9) Uani ? ?
O(10) 0.278(1) 0.184(2) 0.0154(8) 0.102(9) Uani ? ?
O(11) 0.2485(9) -0.123(2) 0.1056(9) 0.086(8) Uani ? ?
O(12) 0.7439(9) 1.023(2) 0.1499(8) 0.090(8) Uani ? ?
O(13) 0.5194(10) 1.094(2) 0.1287(9) 0.097(9) Uani ? ?
O(14) 0.5786(9) 0.914(2) 0.0078(9) 0.080(8) Uani ? ?
O(15) 0.8066(9) 0.567(2) 0.1212(8) 0.090(8) Uani ? ?
O(16) 0.6163(9) 0.583(2) -0.0001(8) 0.087(8) Uani ? ?
O(17) 0.6431(9) 0.264(2) 0.1071(7) 0.072(7) Uani ? ?
O(18) 0.4667(9) 0.700(2) 0.0012(8) 0.095(9) Uani ? ?
O(19) 0.408(1) 0.443(2) 0.1094(8) 0.13(1) Uani ? ?
O(20) 0.4080(9) 0.885(2) 0.122(1) 0.12(1) Uani ? ?
O(21) 0.7181(9) 0.830(2) 0.2991(8) 0.087(8) Uani ? ?
O(22) 0.504(1) 0.906(2) 0.2331(9) 0.11(1) Uani ? ?
N(1) 0.339(1) 0.200(2) 0.1554(10) 0.085(10) Uani ? ?
N(2) 0.213(1) 0.190(2) 0.1788(9) 0.086(9) Uani ? ?
N(3) 0.588(1) 0.587(2) 0.2609(10) 0.067(8) Uani ? ?
N(4) 0.6678(10) 0.579(2) 0.1893(10) 0.070(9) Uani ? ?
C(1) 0.199(2) 0.485(4) 0.039(2) 0.11(1) Uani ? ?
C(2) 0.258(1) 0.580(3) 0.140(1) 0.069(9) Uani ? ?
C(3) 0.112(2) 0.615(4) 0.088(2) 0.11(1) Uani ? ?
C(4) 0.166(1) 0.397(2) 0.238(1) 0.044(7) Uani ? ?
C(5) 0.088(1) 0.201(3) 0.206(1) 0.062(9) Uani ? ?
C(6) 0.052(1) 0.448(3) 0.163(1) 0.073(9) Uani ? ?
C(7) 0.096(1) 0.258(3) 0.007(1) 0.073(9) Uani ? ?
C(8) 0.039(2) 0.080(3) 0.055(1) 0.09(1) Uani ? ?
C(9) 0.016(2) 0.361(3) 0.049(1) 0.09(1) Uani ? ?
C(10) 0.256(1) 0.182(3) 0.050(1) 0.075(10) Uani ? ?
C(11) 0.246(1) -0.019(3) 0.109(1) 0.049(8) Uani ? ?
C(12) 0.390(1) 0.223(3) 0.181(1) 0.07(1) Uani ? ?
C(13) 0.459(2) 0.257(3) 0.211(1) 0.11(2) Uani ? ?
C(14) 0.693(1) 0.966(3) 0.137(1) 0.060(8) Uani ? ?
C(15) 0.559(2) 1.000(4) 0.128(1) 0.11(1) Uani ? ?
C(16) 0.592(1) 0.891(3) 0.053(1) 0.051(8) Uani ? ?
C(17) 0.749(1) 0.569(3) 0.117(1) 0.054(8) Uani ? ?
C(18) 0.631(1) 0.576(3) 0.048(1) 0.073(9) Uani ? ?
C(19) 0.647(1) 0.371(3) 0.111(1) 0.048(7) Uani ? ?
C(20) 0.489(1) 0.697(3) 0.051(1) 0.078(10) Uani ? ?
C(21) 0.450(2) 0.526(4) 0.115(1) 0.11(1) Uani ? ?
C(22) 0.445(2) 0.795(3) 0.120(1) 0.08(1) Uani ? ?
C(23) 0.671(1) 0.796(3) 0.266(1) 0.061(9) Uani ? ?
C(24) 0.552(2) 0.824(4) 0.230(1) 0.09(1) Uani ? ?
C(25) 0.583(1) 0.506(3) 0.289(1) 0.047(9) Uani ? ?
C(26) 0.577(2) 0.399(4) 0.331(2) 0.13(2) Uani ? ?
C(27) 0.8085 0.1206 0.0574 0.1900 Uani ? ?
B(1) 0.151(2) 0.293(4) 0.750(2) 0.07(1) Uani ? ?
B(2) 0.859(2) 0.180(5) 0.797(2) 0.07(1) Uani ? ?
H(1) 0.1711 0.4732 0.1584 0.0792 Uani ? ?
H(2) 0.1468 0.0896 0.0636 0.0792 Uani ? ?
H(3) 0.0933 0.2390 0.1227 0.0792 Uani ? ?
H(4) 0.2419 0.3871 0.1231 0.0792 Uani ? ?
H(5) 0.5352 0.6487 0.1749 0.0792 Uani ? ?
H(6) 0.5903 0.5469 0.1134 0.0792 Uani ? ?
H(7) 0.6638 0.7231 0.1138 0.0792 Uani ? ?
H(8) 0.6229 0.8127 0.1770 0.0792 Uani ? ?
H(9) 0.2025 0.1107 0.1864 0.1026 Uani ? ?
H(10) 0.2483 0.2177 0.2019 0.1026 Uani ? ?
H(11) 0.6600 0.5007 0.1996 0.0838 Uani ? ?
H(12) 0.7100 0.5993 0.2025 0.0838 Uani ? ?
H(13) 0.4756 0.1902 0.2355 0.1307 Uani ? ?
H(14) 0.4881 0.2614 0.1892 0.1307 Uani ? ?
H(15) 0.4586 0.3409 0.2263 0.1307 Uani ? ?
H(16) 0.5395 0.4210 0.3430 0.1536 Uani ? ?
H(17) 0.5709 0.3121 0.3164 0.1536 Uani ? ?
H(18) 0.6182 0.4001 0.3581 0.1536 Uani ? ?
H(19) 0.8058 0.0357 0.0721 0.2280 Uani ? ?

loop_
_geom_bond_atom_site_label_1
_geom_bond_atom_site_label_2
_geom_bond_distance
_geom_bond_site_symmetry_1
_geom_bond_site_symmetry_2
_geom_bond_publ_flag
Os(1) Os(2) 3.025(2) ? ? yes
Os(1) Os(3) 2.839(2) ? ? yes
Os(1) Os(4) 3.041(2) ? ? yes
Os(1) C(1) 1.85(4) ? ? yes
Os(1) C(2) 1.95(3) ? ? yes
Os(1) C(3) 2.09(4) ? ? yes
Os(2) Os(3) 3.015(2) ? ? yes
Os(2) N(2) 2.17(2) ? ? yes
Os(2) C(4) 1.82(3) ? ? yes
Os(2) C(5) 1.78(3) ? ? yes
Os(2) C(6) 1.95(3) ? ? yes
Os(3) Os(4) 2.983(2) ? ? yes
Os(3) C(7) 1.67(3) ? ? yes
Os(3) C(8) 1.99(3) ? ? yes
Os(3) C(9) 1.86(3) ? ? yes
Os(4) N(1) 2.06(2) ? ? yes
Os(4) N(2) 2.08(3) ? ? yes
Os(4) C(10) 1.82(3) ? ? yes
Os(4) C(11) 1.97(3) ? ? yes
Os(5) Os(6) 3.028(2) ? ? yes
Os(5) Os(7) 2.827(2) ? ? yes
Os(5) Os(8) 3.011(2) ? ? yes
Os(5) C(14) 1.88(3) ? ? yes
Os(5) C(15) 1.83(4) ? ? yes
Os(5) C(16) 1.83(3) ? ? yes
Os(6) Os(7) 3.036(2) ? ? yes
Os(6) N(4) 2.05(3) ? ? yes
Os(6) C(17) 1.98(3) ? ? yes
Os(6) C(18) 1.72(3) ? ? yes
Os(6) C(19) 1.98(3) ? ? yes
Os(7) Os(8) 3.047(2) ? ? yes
Os(7) C(20) 1.62(3) ? ? yes
Os(7) C(21) 1.88(4) ? ? yes
Os(7) C(22) 1.89(3) ? ? yes
Os(8) N(3) 1.95(2) ? ? yes
Os(8) N(4) 2.16(2) ? ? yes
Os(8) C(23) 1.79(3) ? ? yes
Os(8) C(24) 1.64(4) ? ? yes
Cl(1) C(27) 1.72(1) ? ? yes
Cl(2) C(27) 1.77(2) ? ? yes
Cl(3) C(27) 1.73(1) ? ? yes
F(1) B(1) 1.36(4) ? ? yes
F(2) B(1) 1.50(4) ? ? yes
F(3) B(1) 1.38(4) ? ? yes
F(4) B(1) 1.31(4) ? ? yes
F(5) B(2) 1.21(4) ? ? yes
F(6) B(2) 1.39(4) ? ? yes
F(7) B(2) 1.25(4) ? ? yes
F(8) B(2) 1.40(4) ? ? yes
O(1) C(1) 1.21(4) ? ? yes
O(2) C(2) 1.11(3) ? ? yes
O(3) C(3) 1.02(4) ? ? yes
O(4) C(4) 1.24(3) ? ? yes
O(5) C(5) 1.21(3) ? ? yes
O(6) C(6) 1.14(3) ? ? yes
O(7) C(7) 1.33(3) ? ? yes
O(8) C(8) 1.12(3) ? ? yes
O(9) C(9) 1.20(3) ? ? yes
O(10) C(10) 1.18(3) ? ? yes
O(11) C(11) 1.05(3) ? ? yes
O(12) C(14) 1.15(3) ? ? yes
O(13) C(15) 1.25(3) ? ? yes
O(14) C(16) 1.22(3) ? ? yes
O(15) C(17) 1.15(2) ? ? yes
O(16) C(18) 1.29(3) ? ? yes
O(17) C(19) 1.08(3) ? ? yes
O(18) C(20) 1.32(3) ? ? yes
O(19) C(21) 1.17(3) ? ? yes
O(20) C(22) 1.17(3) ? ? yes
O(21) C(23) 1.18(3) ? ? yes
O(22) C(24) 1.30(3) ? ? yes
N(1) C(12) 1.10(3) ? ? yes
N(3) C(25) 1.15(3) ? ? yes
C(12) C(13) 1.46(4) ? ? yes
C(25) C(26) 1.60(4) ? ? yes
